data_4325736
loop_
_publ_author_name
'Gengwen Tan'
'Hongping Zhu'

_publ_section_title
;
 Probing Stepwise Reaction of NNP-Ligand Copper(I) Complex with Elemental
 Sulfur by Using N-Heterocyclic Carbene as a Trapper
;
_journal_name_full 'Inorganic Chemistry'
_journal_page_first 6979
_journal_page_last 6986
_journal_paper_doi 10.1021/ic200008z
_journal_volume 50
_journal_year 2011
_chemical_formula_sum 'C69 H54 Cu2 N6 P3 S3'
_chemical_formula_weight 1283.35
_chemical_name_systematic
; 
 ? 
;
_space_group_IT_number 14
_symmetry_cell_setting monoclinic
_symmetry_space_group_name_Hall '-P 2ybc'
_symmetry_space_group_name_H-M 'P 1 21/c 1'
_atom_sites_solution_hydrogens geom
_atom_sites_solution_primary direct
_atom_sites_solution_secondary difmap
_audit_creation_method SHELXL-97
_cell_angle_alpha 90.00
_cell_angle_beta 98.395(7)
_cell_angle_gamma 90.00
_cell_formula_units_Z 4
_cell_length_a 13.0045(10)
_cell_length_b 21.9160(14)
_cell_length_c 21.3005(18)
_cell_measurement_reflns_used 4873
_cell_measurement_temperature 173(2)
_cell_measurement_theta_max 29.6290
_cell_measurement_theta_min 2.6943
_cell_volume 6005.7(8)
_computing_cell_refinement crysalispro
_computing_data_collection crysalispro
_computing_data_reduction crysalispro
_computing_molecular_graphics 'Bruker SHELXTL'
_computing_publication_material 'Bruker SHELXTL'
_computing_structure_refinement 'SHELXL-97 (Sheldrick, 1997)'
_computing_structure_solution 'SHELXS-97 (Sheldrick, 1990)'
_diffrn_ambient_temperature 173(2)
_diffrn_detector_area_resol_mean 16.1903
_diffrn_measured_fraction_theta_full 0.999
_diffrn_measured_fraction_theta_max 0.999
_diffrn_measurement_device_type 'multiwire proportional'
_diffrn_measurement_method 'phi and omega scans'
_diffrn_radiation_monochromator graphite
_diffrn_radiation_source 'Enhance (Mo) X-ray Source'
_diffrn_radiation_type MoK\a
_diffrn_radiation_wavelength 0.71073
_diffrn_reflns_av_R_equivalents 0.1453
_diffrn_reflns_av_sigmaI/netI 0.2395
_diffrn_reflns_limit_h_max 15
_diffrn_reflns_limit_h_min -16
_diffrn_reflns_limit_k_max 27
_diffrn_reflns_limit_k_min -24
_diffrn_reflns_limit_l_max 26
_diffrn_reflns_limit_l_min -23
_diffrn_reflns_number 54732
_diffrn_reflns_theta_full 26.00
_diffrn_reflns_theta_max 26.00
_diffrn_reflns_theta_min 2.71
_exptl_absorpt_coefficient_mu 0.941
_exptl_absorpt_correction_T_max 0.9285
_exptl_absorpt_correction_T_min 0.8341
_exptl_absorpt_correction_type multi-scan
_exptl_absorpt_process_details empirical
_exptl_crystal_colour brown
_exptl_crystal_density_diffrn 1.419
_exptl_crystal_description prism
_exptl_crystal_F_000 2644
_exptl_crystal_size_max 0.20
_exptl_crystal_size_mid 0.15
_exptl_crystal_size_min 0.08
_refine_diff_density_max 0.998
_refine_diff_density_min -0.624
_refine_diff_density_rms 0.075
_refine_ls_goodness_of_fit_ref 0.788
_refine_ls_hydrogen_treatment 'refined in a riding mode to the carrier atom'
_refine_ls_matrix_type full
_refine_ls_number_parameters 748
_refine_ls_number_reflns 11780
_refine_ls_number_restraints 0
_refine_ls_restrained_S_all 0.788
_refine_ls_R_factor_all 0.1643
_refine_ls_R_factor_gt 0.0568
_refine_ls_shift/su_max 0.001
_refine_ls_shift/su_mean 0.000
_refine_ls_structure_factor_coef Fsqd
_refine_ls_weighting_details 'calc w=1/[\s^2^(Fo^2^)+(0.0255P)^2^+0.0000P] where P=(Fo^2^+2Fc^2^)/3'
_refine_ls_weighting_scheme calc
_refine_ls_wR_factor_gt 0.0821
_refine_ls_wR_factor_ref 0.0975
_reflns_number_gt 4969
_reflns_number_total 11780
_reflns_threshold_expression >2sigma(I)
_cod_data_source_file ic200008z_si_001_4.cif
_cod_data_source_block compound_4
_cod_database_code 4325736

loop_
_symmetry_equiv_pos_as_xyz
'x, y, z'
'-x, y+1/2, -z+1/2'
'-x, -y, -z'
'x, -y-1/2, z-1/2'

loop_
_atom_site_label
_atom_site_type_symbol
_atom_site_fract_x
_atom_site_fract_y
_atom_site_fract_z
_atom_site_U_iso_or_equiv
_atom_site_adp_type
_atom_site_occupancy
_atom_site_symmetry_multiplicity
_atom_site_calc_flag
_atom_site_refinement_flags
Cu1 Cu 0.44249(5) 0.47815(3) 0.76682(3) 0.02884(19) Uani 1 1 d .
Cu2 Cu 1.22018(5) 0.16466(3) 0.98784(4) 0.0398(2) Uani 1 1 d .
S1 S 1.21002(10) 0.21942(6) 1.07160(7) 0.0358(4) Uani 1 1 d .
S2 S 0.61276(10) 0.39697(6) 0.80358(7) 0.0282(4) Uani 1 1 d .
S3 S 0.19268(10) 0.51680(6) 0.76253(6) 0.0261(3) Uani 1 1 d .
P1 P 1.05399(11) 0.21606(6) 1.05628(7) 0.0290(4) Uani 1 1 d .
P2 P 0.55622(10) 0.32172(6) 0.76279(7) 0.0211(3) Uani 1 1 d .
P3 P 0.18183(10) 0.50582(6) 0.85258(6) 0.0192(3) Uani 1 1 d .
N1 N 1.2406(4) 0.1092(2) 0.9214(2) 0.0373(13) Uani 1 1 d .
N2 N 1.0799(3) 0.18682(18) 0.9236(2) 0.0281(11) Uani 1 1 d .
N3 N 0.4285(3) 0.50444(19) 0.6777(2) 0.0296(12) Uani 1 1 d .
N4 N 0.4088(3) 0.46814(16) 0.85862(18) 0.0167(10) Uani 1 1 d .
N5 N 0.5288(3) 0.54562(17) 0.8070(2) 0.0270(11) Uani 1 1 d .
N6 N 0.3694(3) 0.40252(17) 0.7272(2) 0.0190(10) Uani 1 1 d .
C1 C 1.3069(5) 0.0671(3) 0.9056(3) 0.0489(18) Uani 1 1 d .
H1A H 1.3711 0.0568 0.9307 0.059 Uiso 1 1 calc R
C2 C 1.0103(6) 0.3356(3) 1.1944(3) 0.058(2) Uani 1 1 d .
H2A H 1.0399 0.3730 1.2108 0.070 Uiso 1 1 calc R
C3 C 1.2697(5) 0.0405(3) 0.8479(3) 0.057(2) Uani 1 1 d .
H3A H 1.3033 0.0095 0.8272 0.068 Uiso 1 1 calc R
C4 C 0.9173(4) 0.1223(3) 1.0115(3) 0.0369(15) Uani 1 1 d .
H4A H 0.8852 0.1510 0.9814 0.044 Uiso 1 1 calc R
C5 C 1.0792(4) 0.1502(2) 0.8746(3) 0.0341(15) Uani 1 1 d .
H5A H 1.0234 0.1521 0.8405 0.041 Uiso 1 1 calc R
C6 C 1.1587(5) 0.1089(2) 0.8721(3) 0.0369(15) Uani 1 1 d .
C7 C 1.0069(5) 0.0393(3) 1.0978(3) 0.0511(19) Uani 1 1 d .
H7A H 1.0375 0.0105 1.1282 0.061 Uiso 1 1 calc R
C8 C 1.1768(5) 0.0666(2) 0.8260(3) 0.0480(18) Uani 1 1 d .
H8A H 1.1331 0.0579 0.7873 0.058 Uiso 1 1 calc R
C9 C 0.8836(6) 0.2572(3) 1.1959(3) 0.068(2) Uani 1 1 d .
H9A H 0.8272 0.2401 1.2136 0.081 Uiso 1 1 calc R
C10 C 1.0122(4) 0.2359(2) 0.9258(3) 0.0281(14) Uani 1 1 d .
C11 C 0.9272(6) 0.3112(4) 1.2183(3) 0.068(2) Uani 1 1 d .
H11A H 0.8993 0.3321 1.2510 0.082 Uiso 1 1 calc R
C12 C 1.0513(4) 0.3058(3) 1.1464(3) 0.0428(17) Uani 1 1 d .
H12A H 1.1095 0.3223 1.1301 0.051 Uiso 1 1 calc R
C13 C 0.9210(5) 0.0229(3) 1.0561(3) 0.0478(17) Uani 1 1 d .
H13A H 0.8924 -0.0169 1.0572 0.057 Uiso 1 1 calc R
C14 C 0.9224(5) 0.2281(3) 1.1475(3) 0.0492(18) Uani 1 1 d .
H14A H 0.8910 0.1912 1.1309 0.059 Uiso 1 1 calc R
C15 C 0.9712(4) 0.2694(2) 0.8726(3) 0.0331(15) Uani 1 1 d .
H15A H 0.9838 0.2565 0.8318 0.040 Uiso 1 1 calc R
C16 C 0.8947(4) 0.3408(2) 0.9369(3) 0.0346(15) Uani 1 1 d .
H16A H 0.8551 0.3767 0.9407 0.042 Uiso 1 1 calc R
C17 C 0.9350(4) 0.3079(2) 0.9900(3) 0.0289(14) Uani 1 1 d .
H17A H 0.9213 0.3211 1.0305 0.035 Uiso 1 1 calc R
C18 C 0.9951(4) 0.2560(2) 0.9861(3) 0.0228(13) Uani 1 1 d .
C19 C 0.8777(4) 0.0648(3) 1.0133(3) 0.0470(18) Uani 1 1 d .
H19A H 0.8185 0.0538 0.9839 0.056 Uiso 1 1 calc R
C20 C 1.0068(4) 0.2516(3) 1.1224(3) 0.0331(15) Uani 1 1 d .
C21 C 1.0495(4) 0.0962(2) 1.0966(3) 0.0412(17) Uani 1 1 d .
H21A H 1.1100 0.1066 1.1253 0.049 Uiso 1 1 calc R
C22 C 0.9131(4) 0.3205(2) 0.8778(3) 0.0344(15) Uani 1 1 d .
H22A H 0.8851 0.3424 0.8407 0.041 Uiso 1 1 calc R
C23 C 1.0034(4) 0.1386(2) 1.0531(3) 0.0253(13) Uani 1 1 d .
C31 C 0.6252(5) 0.3599(3) 0.5878(3) 0.058(2) Uani 1 1 d .
H31A H 0.6726 0.3856 0.5704 0.070 Uiso 1 1 calc R
C32 C 0.3619(4) 0.4827(3) 0.5754(3) 0.0464(16) Uani 1 1 d .
H32A H 0.3263 0.4626 0.5390 0.056 Uiso 1 1 calc R
C33 C 0.7291(4) 0.1539(3) 0.8507(4) 0.0531(19) Uani 1 1 d .
H33A H 0.7652 0.1193 0.8697 0.064 Uiso 1 1 calc R
C34 C -0.0939(4) 0.5344(2) 0.9213(3) 0.0386(16) Uani 1 1 d .
H34A H -0.1169 0.5544 0.9564 0.046 Uiso 1 1 calc R
C35 C 0.6766(4) 0.2577(2) 0.8561(3) 0.0449(17) Uani 1 1 d .
H35A H 0.6764 0.2944 0.8798 0.054 Uiso 1 1 calc R
C36 C 0.4132(4) 0.5366(3) 0.5765(3) 0.0432(17) Uani 1 1 d .
H36A H 0.4208 0.5616 0.5411 0.052 Uiso 1 1 calc R
C37 C -0.1646(4) 0.5076(2) 0.8762(3) 0.0386(16) Uani 1 1 d .
H37A H -0.2364 0.5081 0.8801 0.046 Uiso 1 1 calc R
C38 C 0.6801(5) 0.1516(3) 0.7886(3) 0.0500(18) Uani 1 1 d .
H38A H 0.6803 0.1147 0.7652 0.060 Uiso 1 1 calc R
C39 C 0.7248(4) 0.2060(3) 0.8841(3) 0.0579(19) Uani 1 1 d .
H39A H 0.7552 0.2073 0.9274 0.069 Uiso 1 1 calc R
C40 C 0.5590(6) 0.3241(3) 0.5482(3) 0.057(2) Uani 1 1 d .
H40A H 0.5593 0.3254 0.5036 0.068 Uiso 1 1 calc R
C41 C 0.6250(4) 0.3595(2) 0.6528(3) 0.0420(16) Uani 1 1 d .
H41A H 0.6713 0.3848 0.6799 0.050 Uiso 1 1 calc R
C42 C 0.3970(4) 0.2479(2) 0.7976(2) 0.0307(15) Uani 1 1 d .
H42A H 0.4501 0.2190 0.8111 0.037 Uiso 1 1 calc R
C43 C 0.3178(4) 0.6651(2) 0.9179(3) 0.0339(15) Uani 1 1 d .
H43A H 0.3329 0.7032 0.9001 0.041 Uiso 1 1 calc R
C44 C 0.4925(5) 0.2865(3) 0.5732(3) 0.0448(17) Uani 1 1 d .
H44A H 0.4467 0.2610 0.5460 0.054 Uiso 1 1 calc R
C45 C 0.4523(4) 0.5481(3) 0.6391(3) 0.0391(16) Uani 1 1 d .
H45A H 0.4918 0.5833 0.6530 0.047 Uiso 1 1 calc R
C46 C 0.3894(4) 0.3715(2) 0.9111(2) 0.0245(13) Uani 1 1 d .
H46A H 0.4610 0.3637 0.9100 0.029 Uiso 1 1 calc R
C47 C 0.2429(4) 0.3311(2) 0.7592(2) 0.0308(14) Uani 1 1 d .
H47A H 0.1888 0.3595 0.7460 0.037 Uiso 1 1 calc R
C48 C 0.3249(4) 0.5987(3) 1.0068(3) 0.0297(14) Uani 1 1 d .
H48A H 0.3455 0.5908 1.0507 0.036 Uiso 1 1 calc R
C49 C 0.5951(4) 0.5949(2) 0.8977(3) 0.0336(15) Uani 1 1 d .
H49A H 0.6097 0.6063 0.9411 0.040 Uiso 1 1 calc R
C50 C 0.2954(4) 0.2338(2) 0.8028(3) 0.0391(16) Uani 1 1 d .
H50A H 0.2786 0.1955 0.8195 0.047 Uiso 1 1 calc R
C51 C 0.2673(4) 0.6205(2) 0.8798(2) 0.0258(13) Uani 1 1 d .
H51A H 0.2471 0.6282 0.8359 0.031 Uiso 1 1 calc R
C52 C 0.2191(4) 0.2753(3) 0.7836(3) 0.0428(17) Uani 1 1 d .
H52A H 0.1490 0.2657 0.7872 0.051 Uiso 1 1 calc R
C53 C 0.0116(4) 0.5328(2) 0.9165(3) 0.0287(14) Uani 1 1 d .
H53A H 0.0602 0.5510 0.9487 0.034 Uiso 1 1 calc R
C54 C -0.1311(4) 0.4797(2) 0.8249(3) 0.0354(15) Uani 1 1 d .
H54A H -0.1800 0.4611 0.7932 0.042 Uiso 1 1 calc R
C55 C 0.3435(4) 0.4096(2) 0.6672(3) 0.0276(14) Uani 1 1 d .
H55A H 0.3052 0.3787 0.6427 0.033 Uiso 1 1 calc R
C56 C 0.3299(4) 0.3293(2) 0.9379(2) 0.0313(14) Uani 1 1 d .
H56A H 0.3610 0.2927 0.9554 0.038 Uiso 1 1 calc R
C57 C 0.6313(4) 0.2021(2) 0.7606(3) 0.0358(15) Uani 1 1 d .
H57A H 0.5986 0.2001 0.7178 0.043 Uiso 1 1 calc R
C58 C 0.3716(4) 0.4625(2) 0.6383(3) 0.0240(13) Uani 1 1 d .
C59 C 0.3468(4) 0.6544(3) 0.9822(3) 0.0371(16) Uani 1 1 d .
H59A H 0.3812 0.6852 1.0088 0.044 Uiso 1 1 calc R
C60 C 0.4908(4) 0.2852(2) 0.6373(3) 0.0342(15) Uani 1 1 d .
H60A H 0.4438 0.2588 0.6543 0.041 Uiso 1 1 calc R
C61 C 0.2258(4) 0.3400(2) 0.9394(2) 0.0276(14) Uani 1 1 d .
H61A H 0.1852 0.3110 0.9581 0.033 Uiso 1 1 calc R
C62 C 0.6339(4) 0.6217(2) 0.8472(3) 0.0336(15) Uani 1 1 d .
H62A H 0.6806 0.6552 0.8492 0.040 Uiso 1 1 calc R
C63 C 0.4669(3) 0.5044(2) 0.8959(2) 0.0211(13) Uani 1 1 d .
H63A H 0.4669 0.5017 0.9404 0.025 Uiso 1 1 calc R
C64 C 0.0461(3) 0.5051(2) 0.8656(2) 0.0193(12) Uani 1 1 d .
C65 C 0.6293(4) 0.2557(2) 0.7940(3) 0.0229(13) Uani 1 1 d .
C66 C 0.5916(4) 0.5901(2) 0.7934(3) 0.0335(15) Uani 1 1 d .
H66A H 0.6057 0.5991 0.7519 0.040 Uiso 1 1 calc R
C67 C -0.0260(4) 0.4788(2) 0.8196(2) 0.0275(13) Uani 1 1 d .
H67A H -0.0034 0.4599 0.7838 0.033 Uiso 1 1 calc R
C68 C 0.1814(4) 0.3929(2) 0.9136(2) 0.0240(13) Uani 1 1 d .
H68A H 0.1095 0.3999 0.9144 0.029 Uiso 1 1 calc R
C69 C 0.2740(3) 0.5544(2) 0.9690(3) 0.0255(13) Uani 1 1 d .
H69A H 0.2581 0.5165 0.9870 0.031 Uiso 1 1 calc R
C70 C 0.2454(3) 0.5645(2) 0.9045(2) 0.0186(12) Uani 1 1 d .
C71 C 0.3443(4) 0.3461(2) 0.7537(2) 0.0179(12) Uani 1 1 d .
C72 C 0.5299(4) 0.5476(2) 0.8719(3) 0.0214(13) Uani 1 1 d .
C73 C 0.4237(4) 0.3041(2) 0.7730(2) 0.0229(13) Uani 1 1 d .
C74 C 0.5568(4) 0.3219(2) 0.6774(2) 0.0207(13) Uani 1 1 d .
C75 C 0.2389(4) 0.4364(2) 0.8864(2) 0.0207(13) Uani 1 1 d .
C76 C 0.3450(4) 0.4249(2) 0.8861(2) 0.0170(12) Uani 1 1 d .

loop_
_atom_site_aniso_label
_atom_site_aniso_U_11
_atom_site_aniso_U_22
_atom_site_aniso_U_33
_atom_site_aniso_U_23
_atom_site_aniso_U_13
_atom_site_aniso_U_12
Cu1 0.0399(4) 0.0247(4) 0.0215(4) -0.0014(3) 0.0032(3) -0.0096(3)
Cu2 0.0375(4) 0.0395(5) 0.0438(5) 0.0042(4) 0.0106(4) 0.0021(4)
S1 0.0329(9) 0.0343(9) 0.0389(11) 0.0046(8) 0.0006(8) -0.0033(7)
S2 0.0237(8) 0.0229(8) 0.0375(10) -0.0069(7) 0.0024(7) -0.0019(6)
S3 0.0319(8) 0.0256(8) 0.0211(9) 0.0016(7) 0.0050(7) -0.0038(7)
P1 0.0321(9) 0.0259(9) 0.0293(10) 0.0030(7) 0.0058(7) 0.0004(7)
P2 0.0214(8) 0.0187(8) 0.0243(9) -0.0007(7) 0.0068(7) 0.0010(6)
P3 0.0202(8) 0.0166(8) 0.0208(9) 0.0003(6) 0.0034(6) -0.0033(6)
N1 0.042(3) 0.035(3) 0.039(4) 0.010(3) 0.017(3) 0.008(3)
N2 0.035(3) 0.023(3) 0.029(3) 0.002(2) 0.012(2) -0.002(2)
N3 0.031(3) 0.030(3) 0.029(3) 0.007(2) 0.009(2) -0.002(2)
N4 0.015(2) 0.015(2) 0.020(3) -0.001(2) 0.001(2) 0.0008(19)
N5 0.025(3) 0.015(2) 0.042(3) 0.002(2) 0.012(2) -0.003(2)
N6 0.014(2) 0.022(3) 0.021(3) -0.004(2) 0.002(2) 0.0021(19)
C1 0.049(4) 0.059(5) 0.043(5) 0.014(4) 0.020(4) 0.015(4)
C2 0.079(6) 0.053(5) 0.036(5) -0.016(4) -0.013(4) 0.022(4)
C3 0.077(5) 0.050(5) 0.051(5) 0.004(4) 0.033(4) 0.024(4)
C4 0.036(4) 0.038(4) 0.034(4) 0.008(3) -0.005(3) 0.001(3)
C5 0.038(4) 0.036(4) 0.027(4) 0.002(3) 0.001(3) -0.001(3)
C6 0.056(4) 0.026(4) 0.032(4) 0.010(3) 0.019(4) 0.015(3)
C7 0.054(4) 0.039(4) 0.057(5) 0.025(4) -0.005(4) -0.008(3)
C8 0.080(5) 0.029(4) 0.037(5) 0.008(3) 0.014(4) 0.014(4)
C9 0.081(6) 0.085(6) 0.039(5) 0.002(5) 0.015(4) 0.020(5)
C10 0.025(3) 0.024(3) 0.036(4) 0.006(3) 0.008(3) 0.000(3)
C11 0.091(6) 0.084(6) 0.026(5) -0.011(4) -0.002(4) 0.046(5)
C12 0.057(4) 0.035(4) 0.035(5) -0.001(3) -0.001(3) 0.000(3)
C13 0.052(4) 0.031(4) 0.061(5) 0.013(4) 0.009(4) -0.013(3)
C14 0.051(4) 0.055(5) 0.043(5) -0.004(4) 0.014(4) 0.014(4)
C15 0.041(4) 0.029(4) 0.031(4) 0.005(3) 0.012(3) -0.002(3)
C16 0.038(4) 0.027(3) 0.039(4) -0.001(3) 0.007(3) 0.008(3)
C17 0.038(4) 0.029(3) 0.020(4) 0.002(3) 0.004(3) 0.005(3)
C18 0.022(3) 0.016(3) 0.031(4) 0.002(3) 0.007(3) 0.000(2)
C19 0.038(4) 0.042(4) 0.059(5) 0.004(4) 0.000(3) -0.017(3)
C20 0.040(4) 0.038(4) 0.021(4) 0.007(3) 0.004(3) 0.002(3)
C21 0.040(4) 0.033(4) 0.047(5) 0.015(3) -0.008(3) -0.009(3)
C22 0.038(4) 0.030(4) 0.034(4) 0.016(3) 0.001(3) 0.001(3)
C23 0.024(3) 0.029(3) 0.023(4) 0.010(3) 0.005(3) -0.001(3)
C31 0.083(6) 0.054(5) 0.043(5) 0.012(4) 0.026(4) -0.015(4)
C32 0.058(4) 0.054(4) 0.022(4) -0.001(4) -0.011(3) -0.004(4)
C33 0.049(4) 0.037(4) 0.071(6) 0.020(4) 0.004(4) 0.019(3)
C34 0.038(4) 0.039(4) 0.043(4) 0.006(3) 0.020(3) 0.007(3)
C35 0.051(4) 0.025(4) 0.054(5) -0.002(3) -0.007(4) 0.017(3)
C36 0.059(4) 0.053(5) 0.017(4) 0.021(3) 0.004(3) 0.005(3)
C37 0.025(3) 0.032(4) 0.061(5) 0.019(3) 0.016(3) 0.003(3)
C38 0.067(5) 0.030(4) 0.059(6) 0.004(4) 0.030(4) 0.013(3)
C39 0.058(5) 0.054(5) 0.057(5) 0.010(4) -0.008(4) 0.008(4)
C40 0.096(6) 0.062(5) 0.012(4) 0.007(4) 0.005(4) 0.028(5)
C41 0.057(4) 0.042(4) 0.029(4) -0.001(3) 0.011(3) -0.008(3)
C42 0.040(4) 0.017(3) 0.038(4) -0.009(3) 0.018(3) -0.008(3)
C43 0.042(4) 0.016(3) 0.044(4) -0.001(3) 0.009(3) -0.012(3)
C44 0.047(4) 0.046(4) 0.038(5) -0.013(4) -0.007(3) 0.015(3)
C45 0.048(4) 0.036(4) 0.035(4) 0.002(3) 0.011(3) -0.001(3)
C46 0.024(3) 0.034(3) 0.014(3) 0.000(3) -0.004(3) -0.002(3)
C47 0.022(3) 0.035(4) 0.034(4) -0.012(3) -0.001(3) 0.000(3)
C48 0.027(3) 0.046(4) 0.016(4) -0.008(3) 0.002(3) 0.005(3)
C49 0.020(3) 0.030(4) 0.050(5) -0.018(3) 0.001(3) 0.002(3)
C50 0.048(4) 0.022(4) 0.054(5) -0.002(3) 0.029(4) -0.016(3)
C51 0.038(3) 0.018(3) 0.020(4) -0.002(3) -0.001(3) -0.006(3)
C52 0.026(3) 0.046(4) 0.062(5) -0.027(4) 0.025(3) -0.024(3)
C53 0.020(3) 0.029(3) 0.038(4) -0.005(3) 0.008(3) 0.000(3)
C54 0.028(4) 0.031(4) 0.043(4) 0.011(3) -0.008(3) -0.009(3)
C55 0.023(3) 0.021(3) 0.038(4) -0.009(3) 0.001(3) 0.001(3)
C56 0.044(4) 0.025(3) 0.022(4) 0.005(3) -0.004(3) 0.004(3)
C57 0.057(4) 0.030(4) 0.023(4) 0.004(3) 0.013(3) 0.016(3)
C58 0.028(3) 0.030(4) 0.012(4) -0.002(3) -0.004(3) 0.009(3)
C59 0.037(4) 0.037(4) 0.036(5) -0.018(3) 0.001(3) -0.012(3)
C60 0.035(4) 0.036(4) 0.033(4) -0.008(3) 0.008(3) -0.002(3)
C61 0.032(3) 0.031(4) 0.019(4) 0.003(3) 0.002(3) -0.013(3)
C62 0.021(3) 0.020(3) 0.060(5) 0.000(3) 0.006(3) -0.005(3)
C63 0.019(3) 0.029(3) 0.014(3) -0.007(3) 0.000(2) 0.006(3)
C64 0.017(3) 0.011(3) 0.031(4) 0.006(2) 0.004(3) 0.001(2)
C65 0.023(3) 0.020(3) 0.028(4) 0.001(3) 0.010(3) 0.004(2)
C66 0.034(4) 0.025(3) 0.041(5) 0.007(3) 0.004(3) -0.004(3)
C67 0.021(3) 0.028(3) 0.034(4) 0.001(3) 0.005(3) -0.005(3)
C68 0.021(3) 0.027(3) 0.025(4) 0.003(3) 0.007(3) -0.003(3)
C69 0.023(3) 0.028(3) 0.026(4) -0.002(3) 0.005(3) 0.000(3)
C70 0.017(3) 0.019(3) 0.022(4) 0.000(3) 0.006(3) 0.004(2)
C71 0.024(3) 0.019(3) 0.011(3) -0.007(2) 0.005(2) -0.009(3)
C72 0.014(3) 0.025(3) 0.027(4) -0.011(3) 0.006(3) 0.002(2)
C73 0.028(3) 0.008(3) 0.034(4) -0.011(3) 0.010(3) -0.002(2)
C74 0.019(3) 0.020(3) 0.023(4) 0.001(3) 0.004(3) 0.006(2)
C75 0.021(3) 0.026(3) 0.015(3) -0.001(3) 0.003(3) -0.006(2)
C76 0.022(3) 0.019(3) 0.008(3) -0.001(2) -0.003(2) 0.002(2)

loop_
_atom_type_symbol
_atom_type_description
_atom_type_scat_dispersion_real
_atom_type_scat_dispersion_imag
_atom_type_scat_source
C C 0.0033 0.0016 'International Tables Vol C Tables 4.2.6.8 and 6.1.1.4'
H H 0.0000 0.0000 'International Tables Vol C Tables 4.2.6.8 and 6.1.1.4'
N N 0.0061 0.0033 'International Tables Vol C Tables 4.2.6.8 and 6.1.1.4'
P P 0.1023 0.0942 'International Tables Vol C Tables 4.2.6.8 and 6.1.1.4'
S S 0.1246 0.1234 'International Tables Vol C Tables 4.2.6.8 and 6.1.1.4'
Cu Cu 0.3201 1.2651 'International Tables Vol C Tables 4.2.6.8 and 6.1.1.4'

loop_
_geom_angle_atom_site_label_1
_geom_angle_atom_site_label_2
_geom_angle_atom_site_label_3
_geom_angle
N3 Cu1 N5 99.52(18)
N3 Cu1 N6 82.33(18)
N5 Cu1 N6 173.14(16)
N3 Cu1 N4 159.59(15)
N5 Cu1 N4 81.71(17)
N6 Cu1 N4 98.89(16)
N1 Cu2 N2 82.57(19)
N1 Cu2 S1 172.34(15)
N2 Cu2 S1 104.37(12)
P1 S1 Cu2 91.57(7)
C20 P1 C18 106.7(2)
C20 P1 C23 105.7(3)
C18 P1 C23 108.3(2)
C20 P1 S1 108.1(2)
C18 P1 S1 114.43(16)
C23 P1 S1 113.05(18)
C65 P2 C73 104.2(2)
C65 P2 C74 106.9(2)
C73 P2 C74 105.2(2)
C65 P2 S2 111.63(18)
C73 P2 S2 115.41(16)
C74 P2 S2 112.72(18)
C75 P3 C70 103.3(2)
C75 P3 C64 106.5(2)
C70 P3 C64 106.1(2)
C75 P3 S3 114.33(17)
C70 P3 S3 114.72(17)
C64 P3 S3 111.04(18)
C1 N1 C6 105.0(5)
C1 N1 Cu2 142.0(5)
C6 N1 Cu2 112.9(4)
C5 N2 C10 124.4(5)
C5 N2 Cu2 105.7(3)
C10 N2 Cu2 128.9(4)
C45 N3 C58 104.7(5)
C45 N3 Cu1 144.3(4)
C58 N3 Cu1 110.9(3)
C63 N4 C76 118.5(4)
C63 N4 Cu1 109.3(3)
C76 N4 Cu1 131.7(3)
C66 N5 C72 106.0(4)
C66 N5 Cu1 141.6(4)
C72 N5 Cu1 112.3(3)
C55 N6 C71 117.4(4)
C55 N6 Cu1 110.7(3)
C71 N6 Cu1 131.9(3)
N1 C1 C3 111.1(6)
C11 C2 C12 120.0(7)
C8 C3 C1 107.9(6)
C19 C4 C23 119.9(5)
N2 C5 C6 120.7(5)
C5 C6 N1 117.9(6)
C5 C6 C8 131.7(6)
N1 C6 C8 110.3(5)
C21 C7 C13 121.5(6)
C3 C8 C6 105.7(6)
C14 C9 C11 119.1(7)
C15 C10 N2 123.3(5)
C15 C10 C18 119.1(5)
N2 C10 C18 117.2(5)
C9 C11 C2 121.2(7)
C2 C12 C20 119.5(6)
C19 C13 C7 118.5(6)
C9 C14 C20 121.1(6)
C22 C15 C10 121.2(5)
C17 C16 C22 118.8(5)
C16 C17 C18 121.9(5)
C17 C18 C10 118.5(5)
C17 C18 P1 121.5(4)
C10 C18 P1 120.0(4)
C13 C19 C4 121.5(6)
C12 C20 C14 119.1(6)
C12 C20 P1 119.3(5)
C14 C20 P1 121.5(5)
C7 C21 C23 119.1(5)
C15 C22 C16 120.4(5)
C4 C23 C21 119.5(5)
C4 C23 P1 121.6(4)
C21 C23 P1 118.8(4)
C40 C31 C41 121.5(6)
C36 C32 C58 106.5(5)
C39 C33 C38 118.9(6)
C37 C34 C53 120.5(5)
C65 C35 C39 119.9(6)
C32 C36 C45 106.7(5)
C34 C37 C54 119.5(5)
C57 C38 C33 120.5(6)
C33 C39 C35 121.1(6)
C44 C40 C31 119.1(6)
C74 C41 C31 118.7(5)
C50 C42 C73 121.4(5)
C51 C43 C59 120.1(5)
C40 C44 C60 120.6(6)
N3 C45 C36 112.5(5)
C76 C46 C56 120.0(5)
C71 C47 C52 120.8(5)
C69 C48 C59 120.9(5)
C62 C49 C72 106.2(5)
C52 C50 C42 119.4(5)
C43 C51 C70 121.0(5)
C50 C52 C47 120.7(5)
C64 C53 C34 120.6(5)
C37 C54 C67 120.0(5)
N6 C55 C58 119.7(5)
C61 C56 C46 120.4(5)
C38 C57 C65 120.6(6)
N3 C58 C55 115.9(5)
N3 C58 C32 109.7(5)
C55 C58 C32 134.2(6)
C48 C59 C43 119.0(5)
C44 C60 C74 120.4(5)
C68 C61 C56 119.5(5)
C66 C62 C49 106.6(5)
N4 C63 C72 121.0(5)
C53 C64 C67 118.6(5)
C53 C64 P3 123.4(4)
C67 C64 P3 117.9(4)
C57 C65 C35 118.9(5)
C57 C65 P2 122.9(4)
C35 C65 P2 117.9(4)
N5 C66 C62 111.7(5)
C64 C67 C54 120.8(5)
C61 C68 C75 121.6(5)
C48 C69 C70 120.4(5)
C51 C70 C69 118.6(5)
C51 C70 P3 119.9(4)
C69 C70 P3 121.5(4)
C47 C71 C73 119.4(5)
C47 C71 N6 121.3(5)
C73 C71 N6 119.2(4)
N5 C72 C63 115.1(4)
N5 C72 C49 109.5(5)
C63 C72 C49 135.4(5)
C71 C73 C42 118.4(4)
C71 C73 P2 120.0(4)
C42 C73 P2 121.6(4)
C41 C74 C60 119.7(5)
C41 C74 P2 118.7(4)
C60 C74 P2 121.7(4)
C68 C75 C76 117.9(4)
C68 C75 P3 122.1(4)
C76 C75 P3 119.9(4)
C46 C76 C75 120.5(5)
C46 C76 N4 118.9(4)
C75 C76 N4 120.6(4)

loop_
_geom_bond_atom_site_label_1
_geom_bond_atom_site_label_2
_geom_bond_distance
Cu1 N3 1.966(4)
Cu1 N5 1.974(4)
Cu1 N6 2.032(4)
Cu1 N4 2.077(4)
Cu2 N1 1.913(5)
Cu2 N2 2.170(4)
Cu2 S1 2.1703(16)
S1 P1 2.0089(19)
S2 P2 1.9568(18)
S3 P3 1.9588(19)
P1 C20 1.795(6)
P1 C18 1.804(5)
P1 C23 1.819(5)
P2 C65 1.803(5)
P2 C73 1.810(5)
P2 C74 1.821(5)
P3 C75 1.797(5)
P3 C70 1.815(5)
P3 C64 1.827(5)
N1 C1 1.339(6)
N1 C6 1.382(7)
N2 C5 1.317(6)
N2 C10 1.396(6)
N3 C45 1.327(6)
N3 C58 1.386(6)
N4 C63 1.288(5)
N4 C76 1.439(5)
N5 C66 1.331(6)
N5 C72 1.382(6)
N6 C55 1.283(6)
N6 C71 1.416(6)
C1 C3 1.382(7)
C2 C11 1.369(8)
C2 C12 1.384(7)
C3 C8 1.357(7)
C4 C19 1.364(7)
C4 C23 1.370(6)
C5 C6 1.380(7)
C6 C8 1.396(7)
C7 C21 1.366(7)
C7 C13 1.369(7)
C9 C14 1.368(8)
C9 C11 1.368(8)
C10 C15 1.389(6)
C10 C18 1.407(7)
C12 C20 1.385(7)
C13 C19 1.357(7)
C14 C20 1.388(7)
C15 C22 1.364(6)
C16 C17 1.380(6)
C16 C22 1.389(7)
C17 C18 1.388(6)
C21 C23 1.386(6)
C31 C40 1.362(8)
C31 C41 1.387(7)
C32 C36 1.355(7)
C32 C58 1.399(7)
C33 C39 1.351(8)
C33 C38 1.384(8)
C34 C37 1.362(7)
C34 C53 1.392(6)
C35 C65 1.376(7)
C35 C39 1.385(7)
C36 C45 1.379(7)
C37 C54 1.376(7)
C38 C57 1.368(7)
C40 C44 1.357(8)
C41 C74 1.369(6)
C42 C50 1.377(6)
C42 C73 1.403(6)
C43 C51 1.374(6)
C43 C59 1.387(7)
C44 C60 1.371(7)
C46 C76 1.376(6)
C46 C56 1.381(6)
C47 C71 1.381(6)
C47 C52 1.382(7)
C48 C69 1.369(6)
C48 C59 1.375(7)
C49 C62 1.384(7)
C49 C72 1.398(6)
C50 C52 1.364(7)
C51 C70 1.380(6)
C53 C64 1.373(6)
C54 C67 1.389(6)
C55 C58 1.387(6)
C56 C61 1.379(6)
C57 C65 1.376(6)
C60 C74 1.377(6)
C61 C68 1.373(6)
C62 C66 1.381(7)
C63 C72 1.397(6)
C64 C67 1.379(6)
C68 C75 1.390(6)
C69 C70 1.387(6)
C71 C73 1.400(6)
C75 C76 1.404(6)
